data_4511010
loop_
_publ_author_name
'White, Nicholas G.'
'Serpell, Christopher J.'
'Beer, Paul D.'

_publ_section_title
;
 Structural Study of Triazole and Amide Containing Anion-Templated
 Pseudorotaxanes
;
_journal_issue 7
_journal_name_full 'Crystal Growth &amp; Design'
_journal_page_first 3472
_journal_paper_doi 10.1021/cg500420u
_journal_volume 14
_journal_year 2014
_chemical_compound_source synthesized
_chemical_formula_moiety
;
C36 H46 N2 O9, C22 H34 N7, I, 0.7(C3 H6 O), 0.5(C3 H6 O), 0.3(C4 H10 O)
;
_chemical_formula_sum 'C62.8 H90.2 I N9 O10.5'
_chemical_formula_weight 1266.16
_space_group_IT_number 14
_symmetry_cell_setting monoclinic
_symmetry_space_group_name_Hall '-P 2yn'
_symmetry_space_group_name_H-M 'P 1 21/n 1'
_atom_sites_solution_hydrogens difmap
_atom_sites_solution_primary other
_cell_angle_alpha 90
_cell_angle_beta 97.2017(8)
_cell_angle_gamma 90
_cell_formula_units_Z 4
_cell_length_a 14.67990(10)
_cell_length_b 14.6665(2)
_cell_length_c 30.4372(2)
_cell_measurement_reflns_used 70739
_cell_measurement_temperature 150
_cell_measurement_theta_max 79.70
_cell_measurement_theta_min 3.01
_cell_volume 6501.51(11)
_computing_cell_refinement 'CrysAlis Pro (Oxford Diffraction, 2010)'
_computing_data_collection 'CrysAlis Pro (Oxford Diffraction, 2010)'
_computing_data_reduction 'CrysAlis Pro (Oxford Diffraction, 2010)'
_computing_publication_material 'CRYSTALS (Betteridge et al., 2003)'
_computing_structure_refinement 'CRYSTALS (Betteridge et al., 2003)'
_computing_structure_solution 'Superflip (Palatinus & Chapuis, 2007)'
_diffrn_ambient_temperature 150
_diffrn_measured_fraction_theta_full 0.997
_diffrn_measured_fraction_theta_max 0.972
_diffrn_measurement_device Area
_diffrn_measurement_device_type 'Oxford Diffraction SuperNova'
_diffrn_measurement_method \w
_diffrn_radiation_monochromator graphite
_diffrn_radiation_type 'Cu K\a'
_diffrn_radiation_wavelength 1.54180
_diffrn_reflns_av_R_equivalents 0.046
_diffrn_reflns_limit_h_max 18
_diffrn_reflns_limit_h_min -18
_diffrn_reflns_limit_k_max 15
_diffrn_reflns_limit_k_min -18
_diffrn_reflns_limit_l_max 38
_diffrn_reflns_limit_l_min -38
_diffrn_reflns_number 145766
_diffrn_reflns_theta_full 76.384
_diffrn_reflns_theta_max 79.567
_diffrn_reflns_theta_min 3.199
_diffrn_standards_number 0
_exptl_absorpt_coefficient_mu 4.378
_exptl_absorpt_correction_T_max 1.00
_exptl_absorpt_correction_T_min 0.311
_exptl_absorpt_correction_type multi-scan
_exptl_absorpt_process_details 'CrysAlis Pro (Oxford Diffraction, 2010)'
_exptl_crystal_colour colourless
_exptl_crystal_density_diffrn 1.293
_exptl_crystal_density_method 'not measured'
_exptl_crystal_description block
_exptl_crystal_F_000 2668.000
_exptl_crystal_size_max 0.500
_exptl_crystal_size_mid 0.180
_exptl_crystal_size_min 0.150
_refine_diff_density_max 0.70
_refine_diff_density_min -0.65
_refine_ls_extinction_method None
_refine_ls_goodness_of_fit_ref 0.9866
_refine_ls_hydrogen_treatment constr
_refine_ls_matrix_type full
_refine_ls_number_parameters 856
_refine_ls_number_reflns 10144
_refine_ls_number_restraints 212
_refine_ls_R_factor_all 0.0348
_refine_ls_R_factor_gt 0.0329
_refine_ls_shift/su_max 0.0005599
_refine_ls_shift/su_mean 0.0000333
_refine_ls_structure_factor_coef Fsqd
_refine_ls_weighting_details
;
 Method= Modified Sheldrick 
 w=1/[\s^2^(F^2^) + ( 0.06P)^2^ + 6.36P] 
 ,where P=(max(Fo^2^,0) + 2Fc^2^)/3 
;
_refine_ls_weighting_scheme calc
_refine_ls_wR_factor_all 0.0918
_refine_ls_wR_factor_gt 0.0904
_refine_ls_wR_factor_ref 0.0918
_reflns_limit_h_max 18
_reflns_limit_h_min -18
_reflns_limit_k_max 18
_reflns_limit_k_min 0
_reflns_limit_l_max 38
_reflns_limit_l_min 0
_reflns_number_gt 9555
_reflns_number_total 13744
_reflns_threshold_expression I>2.0\s(I)
_oxford_diffrn_Wilson_B_factor 2.59
_oxford_diffrn_Wilson_scale 0.56
_oxford_refine_ls_r_factor_ref 0.0348
_oxford_refine_ls_scale 1.373(4)
_oxford_reflns_number_all 10144
_oxford_reflns_threshold_expression_ref I>-3.0\s(I)
_cod_data_source_file cg500420u_si_001.cif
_cod_data_source_block 1.I.2
_cod_depositor_comments
;
The following automatic conversions were performed:

'_atom_sites_solution_primary' value 'Other' changed to 'other'
according to
/usr/data/users/saulius/crontab/automatic-downloads/rss-feeds/ACS/lib/dictionaries/cif_core.dic
dictionary named 'cif_core.dic' version 2.4.2 from 2011-04-26.

Automatic conversion script
Id: cif_fix_values 2281 2013-09-26 08:29:07Z andrius 

 Adding full bibliography for 4511009--4511017.cif.
;
_cod_original_cell_volume 6501.52(11)
_cod_original_sg_symbol_H-M 'P 21/n '
_cod_original_formula_sum 'C62.80 H90.20 I1 N9 O10.50'
_cod_database_code 4511010

loop_
_symmetry_equiv_pos_as_xyz
x,y,z
-x,-y,-z
x+1/2,-y+1/2,z+1/2
-x+1/2,y+1/2,-z+1/2

loop_
_atom_site_label
_atom_site_type_symbol
_atom_site_fract_x
_atom_site_fract_y
_atom_site_fract_z
_atom_site_U_iso_or_equiv
_atom_site_occupancy
_atom_site_adp_type
_atom_site_refinement_flags_posn
_atom_site_refinement_flags_adp
_atom_site_disorder_group
C201 C 0.1484(2) 0.4394(3) 0.47356(10) 0.0540 1.0000 Uani D U .
C203 C 0.2537(11) 0.3150(12) 0.4915(4) 0.0591 0.3000 Uani D U 4
C204 C 0.3186(13) 0.2519(13) 0.4711(4) 0.0684 0.3000 Uani D U 4
C305 C 0.3280(4) 0.1390(5) 0.4873(3) 0.0957 0.7000 Uani D U 5
C206 C 0.4387(12) 0.1325(12) 0.4804(6) 0.0732 0.3000 Uani D U 4
I1 I 0.346538(11) 0.416207(12) 0.623498(5) 0.0358 1.0000 Uani . . .
O2 O 0.27421(12) 0.62652(13) 0.69966(6) 0.0363 1.0000 Uani . . .
C3 C 0.18247(17) 0.61391(17) 0.68443(8) 0.0293 1.0000 Uani . . .
C4 C 0.12374(19) 0.60213(17) 0.71619(8) 0.0316 1.0000 Uani . . .
C5 C 0.03060(19) 0.58983(17) 0.70411(9) 0.0316 1.0000 Uani . . .
C6 C -0.00501(18) 0.59001(16) 0.65959(9) 0.0296 1.0000 Uani . . .
O7 O -0.09629(13) 0.57763(13) 0.64394(6) 0.0386 1.0000 Uani . . .
C8 C -0.15921(19) 0.5707(2) 0.67568(9) 0.0380 1.0000 Uani . . .
C9 C -0.25483(19) 0.56816(19) 0.65165(10) 0.0389 1.0000 Uani . . .
O10 O -0.27335(13) 0.48131(13) 0.63265(7) 0.0417 1.0000 Uani . . .
C11 C -0.36314(19) 0.4757(2) 0.60911(10) 0.0418 1.0000 Uani . . .
C12 C -0.3975(2) 0.3810(2) 0.60662(11) 0.0460 1.0000 Uani . . .
O13 O -0.34795(12) 0.32395(13) 0.58047(6) 0.0372 1.0000 Uani . . .
C14 C -0.38059(19) 0.2332(2) 0.58179(10) 0.0439 1.0000 Uani . . .
C15 C -0.33233(18) 0.1728(2) 0.55319(10) 0.0411 1.0000 Uani . . .
O16 O -0.23708(12) 0.17425(13) 0.56792(6) 0.0385 1.0000 Uani . . .
C17 C -0.18974(19) 0.1024(2) 0.54954(9) 0.0392 1.0000 Uani . . .
C18 C -0.08871(18) 0.1215(2) 0.55743(8) 0.0355 1.0000 Uani . . .
O19 O -0.05982(12) 0.11849(13) 0.60402(6) 0.0337 1.0000 Uani . . .
C20 C 0.03229(17) 0.13237(16) 0.61724(8) 0.0280 1.0000 Uani . . .
C21 C 0.05941(17) 0.13299(16) 0.66267(8) 0.0281 1.0000 Uani . . .
C22 C 0.15047(17) 0.14591(16) 0.67907(8) 0.0283 1.0000 Uani . . .
C23 C 0.21610(17) 0.15757(17) 0.65028(8) 0.0287 1.0000 Uani . . .
O24 O 0.30559(12) 0.16617(12) 0.66947(5) 0.0324 1.0000 Uani . . .
C25 C 0.37416(17) 0.15256(19) 0.64071(8) 0.0334 1.0000 Uani . . .
C26 C 0.46586(17) 0.14597(18) 0.66873(9) 0.0324 1.0000 Uani . . .
N27 N 0.49420(14) 0.23311(14) 0.68888(7) 0.0303 1.0000 Uani . . .
C28 C 0.57651(17) 0.24074(17) 0.71342(8) 0.0272 1.0000 Uani . . .
O29 O 0.62773(13) 0.17458(12) 0.71977(6) 0.0400 1.0000 Uani . . .
C30 C 0.60475(16) 0.33212(16) 0.73309(7) 0.0244 1.0000 Uani . . .
C31 C 0.55880(16) 0.41347(16) 0.72158(8) 0.0249 1.0000 Uani . . .
C32 C 0.59204(16) 0.49484(17) 0.74107(7) 0.0253 1.0000 Uani . . .
C33 C 0.66942(17) 0.49369(17) 0.77265(7) 0.0277 1.0000 Uani . . .
C34 C 0.71504(17) 0.41323(16) 0.78560(8) 0.0255 1.0000 Uani . . .
C35 C 0.68230(16) 0.33314(17) 0.76458(7) 0.0259 1.0000 Uani . . .
C36 C 0.80034(18) 0.41212(17) 0.82050(8) 0.0301 1.0000 Uani . . .
C37 C 0.7995(2) 0.4914(3) 0.85228(11) 0.0601 1.0000 Uani . . .
C38 C 0.8843(2) 0.4218(4) 0.79682(12) 0.0822 1.0000 Uani . . .
C39 C 0.8057(4) 0.3243(3) 0.84674(16) 0.1105 1.0000 Uani . . .
C40 C 0.54840(17) 0.58617(16) 0.73046(8) 0.0274 1.0000 Uani . . .
O41 O 0.58346(13) 0.65634(12) 0.74714(6) 0.0388 1.0000 Uani . . .
N42 N 0.46979(15) 0.58934(14) 0.70287(8) 0.0326 1.0000 Uani . . .
C43 C 0.42499(18) 0.67671(18) 0.69204(10) 0.0399 1.0000 Uani . . .
C44 C 0.32953(18) 0.66394(18) 0.66865(9) 0.0353 1.0000 Uani . . .
C45 C 0.18883(18) 0.15858(19) 0.60516(8) 0.0344 1.0000 Uani . . .
C46 C 0.09709(18) 0.14583(19) 0.58861(8) 0.0344 1.0000 Uani . . .
C47 C 0.05368(18) 0.60241(18) 0.62784(8) 0.0315 1.0000 Uani . . .
C48 C 0.14661(18) 0.61384(18) 0.63996(8) 0.0313 1.0000 Uani . . .
N57 N -0.09523(14) 0.31217(14) 0.65927(6) 0.0280 1.0000 Uani . . .
C58 C -0.03010(17) 0.32529(16) 0.69384(8) 0.0284 1.0000 Uani . . .
C59 C 0.05522(17) 0.35904(16) 0.68752(8) 0.0276 1.0000 Uani . . .
C60 C 0.07287(17) 0.37595(16) 0.64437(8) 0.0279 1.0000 Uani . . .
C61 C 0.00494(17) 0.36152(16) 0.60890(8) 0.0284 1.0000 Uani . . .
C62 C -0.08031(17) 0.33051(17) 0.61739(8) 0.0291 1.0000 Uani . . .
C63 C 0.02450(18) 0.37833(18) 0.56363(8) 0.0312 1.0000 Uani . . .
N64 N -0.03583(16) 0.35802(17) 0.52722(7) 0.0408 1.0000 Uani . . .
N65 N 0.00245(17) 0.37829(19) 0.49171(7) 0.0455 1.0000 Uani D . .
N66 N 0.08608(17) 0.41193(16) 0.50542(7) 0.0397 1.0000 Uani D U .
C67 C 0.1023(2) 0.41320(19) 0.54974(9) 0.0373 1.0000 Uani D . .
C72 C 0.12475(18) 0.37570(16) 0.72537(8) 0.0288 1.0000 Uani . . .
N73 N 0.10178(16) 0.38706(16) 0.76695(7) 0.0370 1.0000 Uani . . .
N74 N 0.17702(17) 0.40662(16) 0.79365(7) 0.0400 1.0000 Uani . . .
N75 N 0.24678(16) 0.40802(15) 0.76881(7) 0.0351 1.0000 Uani . . .
C76 C 0.21692(19) 0.38856(18) 0.72641(8) 0.0339 1.0000 Uani . . .
C77 C 0.3402(2) 0.42434(19) 0.78984(10) 0.0396 1.0000 Uani . . .
C78 C 0.3936(2) 0.33772(19) 0.79730(9) 0.0405 1.0000 Uani . . .
C79 C 0.4831(2) 0.3497(2) 0.82852(9) 0.0417 1.0000 Uani . . .
C80 C 0.4676(2) 0.3623(2) 0.87636(10) 0.0458 1.0000 Uani . . .
C81 C 0.5554(3) 0.3676(3) 0.90845(10) 0.0582 1.0000 Uani . . .
C82 C 0.5370(3) 0.3719(3) 0.95646(11) 0.0746 1.0000 Uani . . .
C83 C -0.18534(17) 0.2745(2) 0.66749(9) 0.0353 1.0000 Uani . . .
C102 C 0.3385(3) 0.9331(4) 0.57509(16) 0.0444 0.5000 Uani D U 1
C113 C 0.4367(5) 0.5909(4) 0.5280(2) 0.0872 0.7000 Uani D U 2
C103 C 0.2547(4) 0.8915(5) 0.5867(2) 0.0549 0.5000 Uani D U 1
C112 C 0.3710(5) 0.6517(4) 0.5429(2) 0.0888 0.7000 Uani D U 2
C104 C 0.4247(4) 0.9161(4) 0.6058(2) 0.0584 0.5000 Uani D U 1
O101 O 0.3383(4) 0.9758(4) 0.54182(16) 0.0867 0.5000 Uani D U 1
O111 O 0.3916(6) 0.7137(4) 0.56670(18) 0.1590 0.7000 Uani D U 2
C114 C 0.2737(5) 0.6359(6) 0.5267(3) 0.1024 0.7000 Uani D U 2
O123 O 0.2584(5) 0.7867(5) 0.5595(2) 0.0716 0.3000 Uani D U 3
C122 C 0.3393(6) 0.7386(6) 0.5552(2) 0.0431 0.3000 Uani D U 3
C124 C 0.2888(10) 0.8747(7) 0.5767(3) 0.0830 0.3000 Uani D U 3
C125 C 0.2062(15) 0.9291(11) 0.5816(4) 0.1462 0.3000 Uani D U 3
C121 C 0.3230(11) 0.6428(7) 0.5372(3) 0.0628 0.3000 Uani D U 3
C302 C 0.2439(3) 0.3918(4) 0.48423(13) 0.0434 0.7000 Uani D U 5
C303 C 0.2385(4) 0.2868(4) 0.4803(2) 0.0514 0.7000 Uani D U 5
C304 C 0.3322(4) 0.2417(5) 0.4920(2) 0.0720 0.7000 Uani D U 5
C205 C 0.3769(12) 0.1979(13) 0.5050(4) 0.0968 0.3000 Uani D U 4
C306 C 0.4231(6) 0.0938(7) 0.5008(5) 0.1705 0.7000 Uani D U 5
C202 C 0.1921(8) 0.3615(8) 0.4561(3) 0.0725 0.3000 Uani D U 4
H2031 H 0.2924 0.3606 0.5077 0.0702 0.3000 Uiso R . 4
H2032 H 0.2177 0.2835 0.5117 0.0701 0.3000 Uiso R . 4
H2042 H 0.3553 0.2852 0.4517 0.1020 0.3000 Uiso R . 4
H2041 H 0.2804 0.2073 0.4539 0.1021 0.3000 Uiso R . 4
H3052 H 0.2859 0.1161 0.5070 0.1214 0.7000 Uiso R . 5
H3051 H 0.3054 0.1217 0.4572 0.1210 0.7000 Uiso R . 5
H2061 H 0.4849 0.1083 0.5024 0.1200 0.3000 Uiso R . 4
H2063 H 0.4676 0.1654 0.4587 0.1198 0.3000 Uiso R . 4
H2062 H 0.4030 0.0834 0.4664 0.1200 0.3000 Uiso R . 4
H41 H 0.1491 0.6018 0.7460 0.0402 1.0000 Uiso R . .
H51 H -0.0079 0.5816 0.7257 0.0413 1.0000 Uiso R . .
H82 H -0.1516 0.6226 0.6952 0.0492 1.0000 Uiso R . .
H81 H -0.1453 0.5148 0.6928 0.0486 1.0000 Uiso R . .
H91 H -0.2989 0.5814 0.6721 0.0510 1.0000 Uiso R . .
H92 H -0.2613 0.6136 0.6285 0.0513 1.0000 Uiso R . .
H112 H -0.4059 0.5134 0.6239 0.0530 1.0000 Uiso R . .
H111 H -0.3628 0.4964 0.5789 0.0532 1.0000 Uiso R . .
H122 H -0.3926 0.3564 0.6367 0.0570 1.0000 Uiso R . .
H121 H -0.4625 0.3810 0.5937 0.0570 1.0000 Uiso R . .
H141 H -0.3717 0.2107 0.6126 0.0542 1.0000 Uiso R . .
H142 H -0.4464 0.2328 0.5711 0.0540 1.0000 Uiso R . .
H152 H -0.3536 0.1101 0.5560 0.0534 1.0000 Uiso R . .
H151 H -0.3428 0.1922 0.5222 0.0529 1.0000 Uiso R . .
H172 H -0.2037 0.0447 0.5637 0.0514 1.0000 Uiso R . .
H171 H -0.2090 0.0973 0.5177 0.0509 1.0000 Uiso R . .
H181 H -0.0749 0.1814 0.5460 0.0470 1.0000 Uiso R . .
H182 H -0.0576 0.0735 0.5427 0.0471 1.0000 Uiso R . .
H211 H 0.0159 0.1253 0.6827 0.0378 1.0000 Uiso R . .
H221 H 0.1690 0.1462 0.7105 0.0367 1.0000 Uiso R . .
H252 H 0.3768 0.2040 0.6198 0.0449 1.0000 Uiso R . .
H251 H 0.3627 0.0962 0.6235 0.0453 1.0000 Uiso R . .
H262 H 0.4603 0.1007 0.6921 0.0435 1.0000 Uiso R . .
H261 H 0.5114 0.1250 0.6502 0.0432 1.0000 Uiso R . .
H311 H 0.5050 0.4144 0.7007 0.0339 1.0000 Uiso R . .
H331 H 0.6919 0.5486 0.7854 0.0377 1.0000 Uiso R . .
H351 H 0.7137 0.2774 0.7715 0.0331 1.0000 Uiso R . .
H371 H 0.8538 0.4893 0.8738 0.0955 1.0000 Uiso R . .
H373 H 0.7456 0.4896 0.8666 0.0963 1.0000 Uiso R . .
H372 H 0.8002 0.5489 0.8362 0.0961 1.0000 Uiso R . .
H381 H 0.9405 0.4206 0.8171 0.1328 1.0000 Uiso R . .
H382 H 0.8825 0.4782 0.7807 0.1335 1.0000 Uiso R . .
H383 H 0.8876 0.3737 0.7755 0.1331 1.0000 Uiso R . .
H391 H 0.8563 0.3279 0.8704 0.1596 1.0000 Uiso R . .
H392 H 0.7489 0.3143 0.8585 0.1600 1.0000 Uiso R . .
H393 H 0.8171 0.2752 0.8268 0.1598 1.0000 Uiso R . .
H431 H 0.4223 0.7104 0.7192 0.0505 1.0000 Uiso R . .
H432 H 0.4606 0.7114 0.6735 0.0514 1.0000 Uiso R . .
H442 H 0.3044 0.7226 0.6579 0.0445 1.0000 Uiso R . .
H441 H 0.3307 0.6215 0.6443 0.0451 1.0000 Uiso R . .
H451 H 0.2324 0.1689 0.5854 0.0444 1.0000 Uiso R . .
H461 H 0.0784 0.1470 0.5579 0.0436 1.0000 Uiso R . .
H471 H 0.0289 0.6025 0.5976 0.0406 1.0000 Uiso R . .
H481 H 0.1859 0.6204 0.6182 0.0414 1.0000 Uiso R . .
H581 H -0.0430 0.3097 0.7221 0.0373 1.0000 Uiso R . .
H601 H 0.1323 0.3964 0.6394 0.0376 1.0000 Uiso R . .
H621 H -0.1277 0.3209 0.5941 0.0389 1.0000 Uiso R . .
H671 H 0.1554 0.4336 0.5673 0.0492 1.0000 Uiso R . .
H761 H 0.2523 0.3845 0.7032 0.0441 1.0000 Uiso R . .
H772 H 0.3368 0.4524 0.8192 0.0505 1.0000 Uiso R . .
H771 H 0.3716 0.4657 0.7713 0.0499 1.0000 Uiso R . .
H781 H 0.3563 0.2919 0.8094 0.0510 1.0000 Uiso R . .
H782 H 0.4078 0.3161 0.7687 0.0512 1.0000 Uiso R . .
H792 H 0.5123 0.4050 0.8188 0.0521 1.0000 Uiso R . .
H791 H 0.5224 0.2970 0.8260 0.0522 1.0000 Uiso R . .
H802 H 0.4335 0.4186 0.8790 0.0571 1.0000 Uiso R . .
H801 H 0.4322 0.3090 0.8856 0.0571 1.0000 Uiso R . .
H811 H 0.5900 0.4227 0.9018 0.0721 1.0000 Uiso R . .
H812 H 0.5904 0.3121 0.9057 0.0722 1.0000 Uiso R . .
H823 H 0.5943 0.3765 0.9758 0.1145 1.0000 Uiso R . .
H822 H 0.4983 0.4239 0.9608 0.1149 1.0000 Uiso R . .
H821 H 0.5051 0.3167 0.9638 0.1149 1.0000 Uiso R . .
H833 H -0.2054 0.2325 0.6443 0.0575 1.0000 Uiso R . .
H832 H -0.2260 0.3258 0.6671 0.0573 1.0000 Uiso R . .
H831 H -0.1779 0.2459 0.6957 0.0569 1.0000 Uiso R . .
H1031 H 0.2091 0.8955 0.5613 0.0911 0.5000 Uiso R . 1
H1033 H 0.2376 0.9208 0.6123 0.0912 0.5000 Uiso R . 1
H1032 H 0.2656 0.8288 0.5935 0.0910 0.5000 Uiso R . 1
H1041 H 0.4744 0.9474 0.5943 0.0929 0.5000 Uiso R . 1
H1042 H 0.4178 0.9391 0.6346 0.0931 0.5000 Uiso R . 1
H1043 H 0.4368 0.8523 0.6077 0.0928 0.5000 Uiso R . 1
H1143 H 0.2379 0.6871 0.5366 0.1609 0.7000 Uiso R . 2
H1142 H 0.2543 0.5789 0.5395 0.1610 0.7000 Uiso R . 2
H1141 H 0.2644 0.6325 0.4942 0.1611 0.7000 Uiso R . 2
H1222 H 0.3732 0.7331 0.5843 0.0604 0.3000 Uiso R . 3
H1221 H 0.3753 0.7715 0.5362 0.0603 0.3000 Uiso R . 3
H1241 H 0.3246 0.8692 0.6053 0.0930 0.3000 Uiso R . 3
H1242 H 0.3247 0.9061 0.5568 0.0929 0.3000 Uiso R . 3
H1252 H 0.2120 0.9591 0.6103 0.1762 0.3000 Uiso R . 3
H1251 H 0.1540 0.8877 0.5789 0.1762 0.3000 Uiso R . 3
H1253 H 0.1978 0.9742 0.5581 0.1761 0.3000 Uiso R . 3
H1212 H 0.3916 0.6042 0.5430 0.0959 0.3000 Uiso R . 3
H1211 H 0.2708 0.6146 0.5569 0.0959 0.3000 Uiso R . 3
H1213 H 0.2975 0.6541 0.5013 0.0962 0.3000 Uiso R . 3
H3022 H 0.2699 0.4094 0.5140 0.0567 0.7000 Uiso R . 5
H3021 H 0.2838 0.4135 0.4636 0.0571 0.7000 Uiso R . 5
H3031 H 0.1980 0.2642 0.5015 0.0691 0.7000 Uiso R . 5
H3032 H 0.2125 0.2695 0.4506 0.0691 0.7000 Uiso R . 5
H3042 H 0.3574 0.2580 0.5218 0.0930 0.7000 Uiso R . 5
H3041 H 0.3727 0.2649 0.4716 0.0932 0.7000 Uiso R . 5
H2052 H 0.4146 0.2427 0.5225 0.1160 0.3000 Uiso R . 4
H2051 H 0.3413 0.1636 0.5240 0.1161 0.3000 Uiso R . 4
H3061 H 0.4171 0.0247 0.4944 0.2549 0.7000 Uiso R . 5
H3063 H 0.4430 0.1067 0.5339 0.2550 0.7000 Uiso R . 5
H3062 H 0.4667 0.1252 0.4810 0.2550 0.7000 Uiso R . 5
H2021 H 0.2267 0.3816 0.4327 0.0790 0.3000 Uiso R . 4
H2022 H 0.1438 0.3196 0.4437 0.0791 0.3000 Uiso R . 4
H271 H 0.4559 0.2779 0.6862 0.0399 1.0000 Uiso R . .
H421 H 0.4467 0.5402 0.6901 0.0410 1.0000 Uiso R . .
H1131 H 0.4069 0.5452 0.5093 0.1074 0.7000 Uiso R . 2
H1132 H 0.4709 0.5630 0.5530 0.1074 0.7000 Uiso R . 2
H1133 H 0.4769 0.6249 0.5121 0.1074 0.7000 Uiso R . 2
H2011 H 0.1573 0.5044 0.4753 0.0681 0.7000 Uiso . . 5
H2012 H 0.1227 0.4242 0.4444 0.0681 0.7000 Uiso . . 5
H2013 H 0.1953 0.4771 0.4883 0.0681 0.3000 Uiso R . 4
H2014 H 0.1147 0.4727 0.4502 0.0681 0.3000 Uiso R . 4

loop_
_atom_site_aniso_label
_atom_site_aniso_U_11
_atom_site_aniso_U_22
_atom_site_aniso_U_33
_atom_site_aniso_U_23
_atom_site_aniso_U_13
_atom_site_aniso_U_12
C201 0.0540(19) 0.080(2) 0.0284(14) 0.0163(15) 0.0080(13) -0.0008(16)
C203 0.048(8) 0.094(11) 0.035(7) -0.019(6) 0.001(5) 0.005(7)
C204 0.071(9) 0.084(9) 0.052(9) -0.005(7) 0.014(7) 0.018(6)
C305 0.053(3) 0.100(3) 0.127(6) -0.079(4) -0.020(3) 0.017(3)
C206 0.065(8) 0.076(10) 0.083(9) 0.024(8) 0.023(7) 0.014(7)
I1 0.03091(11) 0.04007(12) 0.03453(11) 0.00031(7) -0.00285(7) 0.00255(7)
O2 0.0306(9) 0.0453(11) 0.0313(9) -0.0001(8) -0.0025(7) 0.0021(8)
C3 0.0315(13) 0.0247(12) 0.0303(13) -0.0006(10) -0.0017(10) 0.0051(10)
C4 0.0411(15) 0.0279(13) 0.0242(12) 0.0013(10) -0.0024(11) 0.0032(11)
C5 0.0387(15) 0.0302(14) 0.0263(13) 0.0019(10) 0.0053(11) 0.0022(11)
C6 0.0317(14) 0.0275(13) 0.0285(13) -0.0015(10) -0.0008(11) 0.0027(10)
O7 0.0299(10) 0.0565(12) 0.0291(9) -0.0005(8) 0.0029(8) -0.0015(8)
C8 0.0381(15) 0.0444(16) 0.0322(14) -0.0069(12) 0.0082(12) -0.0017(12)
C9 0.0347(15) 0.0407(15) 0.0424(16) -0.0064(12) 0.0095(12) 0.0007(12)
O10 0.0329(10) 0.0378(10) 0.0516(12) -0.0053(9) -0.0060(8) 0.0039(8)
C11 0.0313(14) 0.0469(17) 0.0455(16) 0.0013(13) -0.0023(12) 0.0054(12)
C12 0.0307(14) 0.0588(19) 0.0491(17) -0.0054(15) 0.0073(13) 0.0018(14)
O13 0.0295(9) 0.0444(11) 0.0373(10) -0.0018(8) 0.0022(8) -0.0001(8)
C14 0.0274(13) 0.0547(18) 0.0487(17) -0.0027(14) 0.0018(12) -0.0069(13)
C15 0.0297(14) 0.0453(17) 0.0457(16) -0.0021(13) -0.0059(12) -0.0027(12)
O16 0.0273(9) 0.0471(11) 0.0391(10) -0.0102(8) -0.0042(8) -0.0008(8)
C17 0.0356(15) 0.0440(16) 0.0355(15) -0.0118(12) -0.0053(12) 0.0031(12)
C18 0.0340(14) 0.0429(15) 0.0285(13) -0.0072(11) -0.0012(11) 0.0033(12)
O19 0.0287(9) 0.0421(10) 0.0286(9) -0.0009(8) -0.0027(7) -0.0003(8)
C20 0.0288(12) 0.0231(12) 0.0305(13) -0.0032(10) -0.0016(10) 0.0043(10)
C21 0.0328(13) 0.0218(12) 0.0296(12) 0.0017(10) 0.0037(10) 0.0015(10)
C22 0.0352(13) 0.0230(12) 0.0253(12) -0.0021(9) -0.0014(10) 0.0031(10)
C23 0.0300(13) 0.0253(12) 0.0292(12) -0.0026(10) -0.0026(10) 0.0012(10)
O24 0.0284(9) 0.0395(10) 0.0277(9) -0.0051(7) -0.0021(7) -0.0006(7)
C25 0.0324(13) 0.0351(14) 0.0315(13) -0.0094(11) -0.0009(11) -0.0021(11)
C26 0.0298(13) 0.0313(13) 0.0347(13) -0.0082(11) -0.0013(10) -0.0010(11)
N27 0.0282(11) 0.0286(11) 0.0324(11) -0.0062(9) -0.0030(9) 0.0000(9)
C28 0.0291(12) 0.0305(13) 0.0214(11) -0.0024(10) 0.0004(9) -0.0007(11)
O29 0.0394(10) 0.0295(10) 0.0462(11) -0.0081(8) -0.0137(8) 0.0064(8)
C30 0.0259(12) 0.0280(12) 0.0193(11) -0.0019(9) 0.0025(9) -0.0017(10)
C31 0.0228(12) 0.0322(13) 0.0191(11) -0.0009(9) 0.0008(9) -0.0008(9)
C32 0.0254(12) 0.0305(13) 0.0203(11) -0.0008(10) 0.0043(9) -0.0001(10)
C33 0.0304(12) 0.0302(13) 0.0220(11) -0.0011(10) 0.0014(10) -0.0050(10)
C34 0.0261(12) 0.0302(13) 0.0199(11) 0.0006(9) 0.0016(10) -0.0034(10)
C35 0.0270(12) 0.0284(13) 0.0219(11) 0.001(1) 0.0013(9) 0.0005(10)
C36 0.0299(13) 0.0333(14) 0.0249(12) 0.0011(10) -0.0057(10) -0.0024(10)
C37 0.0469(18) 0.084(3) 0.0437(17) -0.0297(17) -0.0178(14) 0.0143(17)
C38 0.0260(16) 0.174(5) 0.045(2) -0.029(2) -0.0019(14) 0.008(2)
C39 0.137(4) 0.065(3) 0.102(3) 0.047(2) -0.093(3) -0.047(3)
C40 0.0276(13) 0.0309(14) 0.0237(12) -0.0005(10) 0.0038(10) 0.0008(10)
O41 0.0405(10) 0.0285(10) 0.0438(11) -0.0069(8) -0.0088(8) -0.0004(8)
N42 0.0303(11) 0.0267(11) 0.0387(12) -0.0015(9) -0.0041(10) 0.0017(9)
C43 0.0330(14) 0.0290(14) 0.0549(17) 0.0034(12) -0.0054(12) 0.0031(11)
C44 0.0333(14) 0.0290(14) 0.0420(15) 0.0036(11) -0.0013(11) 0.0045(11)
C45 0.0302(13) 0.0443(15) 0.0285(13) -0.0020(11) 0.0030(10) -0.0004(11)
C46 0.0349(14) 0.0426(15) 0.0242(12) -0.0029(11) -0.0021(10) 0.0047(12)
C47 0.0349(14) 0.0354(14) 0.0230(12) -0.0011(10) -0.0006(10) 0.0027(11)
C48 0.0334(14) 0.0322(13) 0.0282(13) -0.0017(11) 0.0040(10) 0.0043(11)
N57 0.0313(11) 0.0270(10) 0.0255(10) -0.0006(8) 0.0022(8) 0.0067(9)
C58 0.0354(13) 0.0277(13) 0.0216(11) -0.0007(10) 0.0011(10) 0.0057(10)
C59 0.0351(13) 0.0220(12) 0.0250(12) 0.0009(9) 0.0009(10) 0.0053(10)
C60 0.0347(13) 0.0228(12) 0.0256(12) 0.0012(10) 0.0016(10) 0.0025(10)
C61 0.0358(13) 0.0243(12) 0.0245(12) 0.0008(10) 0.0008(10) 0.0083(10)
C62 0.0356(13) 0.0281(13) 0.0225(12) -0.0007(10) -0.0010(10) 0.0091(10)
C63 0.0364(14) 0.0315(13) 0.0244(12) 0.0039(10) -0.0008(10) 0.0071(11)
N64 0.0434(13) 0.0537(15) 0.0242(11) 0.0048(10) -0.0002(10) 0.0009(11)
N65 0.0474(14) 0.0630(17) 0.0248(12) 0.0070(11) -0.0003(10) 0.0013(13)
N66 0.0412(14) 0.0519(15) 0.0255(12) 0.0095(10) 0.0025(10) 0.0030(11)
C67 0.0420(16) 0.0449(16) 0.0239(13) 0.0050(11) -0.0009(11) 0.0022(12)
C72 0.0382(14) 0.0239(12) 0.0238(12) 0.0005(10) 0.0013(10) -0.0012(10)
N73 0.0441(13) 0.0417(13) 0.0245(11) -0.0006(10) 0.0015(10) -0.0066(11)
N74 0.0452(14) 0.0474(14) 0.0263(12) -0.0020(10) -0.0003(10) -0.0086(11)
N75 0.0400(13) 0.0369(12) 0.0270(11) 0.0005(9) -0.0012(10) -0.0064(10)
C76 0.0404(15) 0.0370(14) 0.0237(12) -0.0003(11) 0.0016(11) -0.0009(12)
C77 0.0444(16) 0.0370(15) 0.0349(15) 0.0022(11) -0.0048(12) -0.0109(12)
C78 0.0487(17) 0.0344(15) 0.0387(15) -0.0036(12) 0.0064(13) -0.0072(12)
C79 0.0448(16) 0.0411(16) 0.0382(15) 0.0036(12) 0.0019(12) -0.0009(13)
C80 0.0527(18) 0.0364(16) 0.0492(17) 0.0035(13) 0.0092(14) -0.0014(13)
C81 0.073(2) 0.062(2) 0.0382(17) 0.0048(15) 0.0020(16) 0.0055(18)
C82 0.116(4) 0.070(3) 0.0374(18) 0.0060(17) 0.006(2) -0.002(2)
C83 0.0290(13) 0.0453(16) 0.0311(13) 0.0022(12) 0.0016(10) 0.0014(12)
C102 0.055(3) 0.047(3) 0.029(2) -0.015(2) -0.005(2) 0.002(3)
C113 0.096(4) 0.089(4) 0.068(4) 0.036(3) -0.025(3) -0.035(3)
C103 0.049(3) 0.074(5) 0.039(4) 0.005(3) -0.003(3) 0.011(3)
C112 0.151(5) 0.065(3) 0.048(3) 0.012(2) 0.003(4) -0.050(3)
C104 0.055(3) 0.052(4) 0.062(4) -0.013(3) -0.015(3) 0.006(3)
O101 0.088(4) 0.111(5) 0.055(3) 0.022(3) -0.016(3) -0.035(4)
O111 0.279(8) 0.118(4) 0.083(4) -0.032(3) 0.034(5) -0.102(5)
C114 0.124(5) 0.102(6) 0.083(5) 0.011(4) 0.022(5) -0.006(4)
O123 0.082(5) 0.076(4) 0.060(4) 0.022(4) 0.022(4) 0.020(4)
C122 0.049(4) 0.055(4) 0.023(4) 0.023(4) -0.007(4) -0.004(4)
C124 0.119(9) 0.077(5) 0.060(7) 0.013(5) 0.037(7) 0.017(5)
C125 0.167(14) 0.124(10) 0.156(15) -0.023(12) 0.054(14) 0.058(11)
C121 0.083(11) 0.061(6) 0.047(8) 0.007(6) 0.018(8) -0.007(6)
C302 0.031(2) 0.074(3) 0.025(2) 0.003(2) 0.0035(17) -0.006(2)
C303 0.035(3) 0.079(3) 0.039(3) -0.022(3) -0.001(2) -0.006(2)
C304 0.045(3) 0.093(3) 0.076(5) -0.042(4) 0.000(3) 0.011(3)
C205 0.095(12) 0.129(14) 0.068(9) 0.014(8) 0.018(8) 0.045(9)
C306 0.074(6) 0.126(8) 0.295(18) -0.125(10) -0.041(8) 0.051(6)
C202 0.067(7) 0.098(7) 0.056(7) 0.022(6) 0.025(5) 0.020(6)

loop_
_atom_type_symbol
_atom_type_scat_dispersion_real
_atom_type_scat_dispersion_imag
_atom_type_scat_Cromer_Mann_a1
_atom_type_scat_Cromer_Mann_b1
_atom_type_scat_Cromer_Mann_a2
_atom_type_scat_Cromer_Mann_b2
_atom_type_scat_Cromer_Mann_a3
_atom_type_scat_Cromer_Mann_b3
_atom_type_scat_Cromer_Mann_a4
_atom_type_scat_Cromer_Mann_b4
_atom_type_scat_Cromer_Mann_c
_atom_type_scat_source
C 0.0181 0.0091 2.3100 20.8439 1.0200 10.2075 1.5886 0.5687 0.8650 51.6512 0.2156 'International Tables Vol C 4.2.6.8 and 6.1.1.4'
H 0.0000 0.0000 0.4930 10.5109 0.3229 26.1257 0.1402 3.1424 0.0408 57.7998 0.0030 'International Tables Vol C 4.2.6.8 and 6.1.1.4'
N 0.0311 0.0180 12.2126 0.0057 3.1322 9.8933 2.0125 28.9975 1.1663 0.5826 -11.5290 'International Tables Vol C 4.2.6.8 and 6.1.1.4'
O 0.0492 0.0322 3.0485 13.2771 2.2868 5.7011 1.5463 0.3239 0.8670 32.9089 0.2508 'International Tables Vol C 4.2.6.8 and 6.1.1.4'
I -0.3257 6.8362 20.1472 4.3470 18.9949 0.3814 7.5138 27.7660 2.2735 66.8776 4.0712 'International Tables Vol C 4.2.6.8 and 6.1.1.4'

loop_
_geom_angle_atom_site_label_1
_geom_angle_atom_site_label_2
_geom_angle_atom_site_label_3
_geom_angle
_geom_angle_publ_flag
N66 C201 C202 111.6(5) yes
N66 C201 H2013 108.7 no
C202 C201 H2013 107.8 no
N66 C201 H2014 109.0 no
C202 C201 H2014 110.1 no
H2013 C201 H2014 109.5 no
C204 C203 C202 109.9(7) yes
C204 C203 H2031 105.7 no
C202 C203 H2031 108.5 no
C204 C203 H2032 112.7 no
C202 C203 H2032 110.3 no
H2031 C203 H2032 109.5 no
C203 C204 C205 112.2(7) yes
C203 C204 H2042 111.3 no
C205 C204 H2042 111.9 no
C203 C204 H2041 106.3 no
C205 C204 H2041 105.1 no
H2042 C204 H2041 109.7 no
C304 C305 C306 112.1(5) yes
C304 C305 H3052 108.0 no
C306 C305 H3052 108.0 no
C304 C305 H3051 110.7 no
C306 C305 H3051 109.1 no
H3052 C305 H3051 108.9 no
C205 C206 H2061 107.1 no
C205 C206 H2063 110.6 no
H2061 C206 H2063 109.3 no
C205 C206 H2062 110.8 no
H2061 C206 H2062 109.5 no
H2063 C206 H2062 109.5 no
C3 O2 C44 116.14(19) yes
O2 C3 C4 116.7(2) yes
O2 C3 C48 124.2(2) yes
C4 C3 C48 119.1(2) yes
C3 C4 C5 120.8(2) yes
C3 C4 H41 118.1 no
C5 C4 H41 121.1 no
C4 C5 C6 119.8(2) yes
C4 C5 H51 120.0 no
C6 C5 H51 120.2 no
C5 C6 O7 124.6(2) yes
C5 C6 C47 119.3(2) yes
O7 C6 C47 116.1(2) yes
C6 O7 C8 117.5(2) yes
O7 C8 C9 108.6(2) yes
O7 C8 H82 109.2 no
C9 C8 H82 110.5 no
O7 C8 H81 108.1 no
C9 C8 H81 111.0 no
H82 C8 H81 109.4 no
C8 C9 O10 110.1(2) yes
C8 C9 H91 109.9 no
O10 C9 H91 109.5 no
C8 C9 H92 109.8 no
O10 C9 H92 109.1 no
H91 C9 H92 108.5 no
C9 O10 C11 112.2(2) yes
O10 C11 C12 111.7(2) yes
O10 C11 H112 109.9 no
C12 C11 H112 108.5 no
O10 C11 H111 110.2 no
C12 C11 H111 106.8 no
H112 C11 H111 109.7 no
C11 C12 O13 112.8(2) yes
C11 C12 H122 108.3 no
O13 C12 H122 108.9 no
C11 C12 H121 109.2 no
O13 C12 H121 108.3 no
H122 C12 H121 109.2 no
C12 O13 C14 109.8(2) yes
O13 C14 C15 110.9(2) yes
O13 C14 H141 109.6 no
C15 C14 H141 110.0 no
O13 C14 H142 108.7 no
C15 C14 H142 109.0 no
H141 C14 H142 108.7 no
C14 C15 O16 109.3(2) yes
C14 C15 H152 109.2 no
O16 C15 H152 107.5 no
C14 C15 H151 111.3 no
O16 C15 H151 109.4 no
H152 C15 H151 110.2 no
C15 O16 C17 112.2(2) yes
O16 C17 C18 108.8(2) yes
O16 C17 H172 109.2 no
C18 C17 H172 110.3 no
O16 C17 H171 110.7 no
C18 C17 H171 109.3 no
H172 C17 H171 108.5 no
C17 C18 O19 108.5(2) yes
C17 C18 H181 110.9 no
O19 C18 H181 109.5 no
C17 C18 H182 107.5 no
O19 C18 H182 109.6 no
H181 C18 H182 110.8 no
C18 O19 C20 116.4(2) yes
O19 C20 C21 116.1(2) yes
O19 C20 C46 124.4(2) yes
C21 C20 C46 119.5(2) yes
C20 C21 C22 120.3(2) yes
C20 C21 H211 120.6 no
C22 C21 H211 119.1 no
C21 C22 C23 120.3(2) yes
C21 C22 H221 120.1 no
C23 C22 H221 119.6 no
C22 C23 O24 116.3(2) yes
C22 C23 C45 119.3(2) yes
O24 C23 C45 124.3(2) yes
C23 O24 C25 115.84(18) yes
O24 C25 C26 108.1(2) yes
O24 C25 H252 112.0 no
C26 C25 H252 108.0 no
O24 C25 H251 111.0 no
C26 C25 H251 109.2 no
H252 C25 H251 108.5 no
C25 C26 N27 111.8(2) yes
C25 C26 H262 107.7 no
N27 C26 H262 109.5 no
C25 C26 H261 108.8 no
N27 C26 H261 109.9 no
H262 C26 H261 109.2 no
C26 N27 C28 119.8(2) yes
C26 N27 H271 118.8 no
C28 N27 H271 121.3 no
N27 C28 O29 120.8(2) yes
N27 C28 C30 118.6(2) yes
O29 C28 C30 120.6(2) yes
C28 C30 C31 124.2(2) yes
C28 C30 C35 116.4(2) yes
C31 C30 C35 119.5(2) yes
C30 C31 C32 119.6(2) yes
C30 C31 H311 121.1 no
C32 C31 H311 119.4 no
C31 C32 C33 119.7(2) yes
C31 C32 C40 123.7(2) yes
C33 C32 C40 116.6(2) yes
C32 C33 C34 121.9(2) yes
C32 C33 H331 119.3 no
C34 C33 H331 118.8 no
C33 C34 C35 117.4(2) yes
C33 C34 C36 121.8(2) yes
C35 C34 C36 120.8(2) yes
C34 C35 C30 122.0(2) yes
C34 C35 H351 119.6 no
C30 C35 H351 118.4 no
C34 C36 C37 111.3(2) yes
C34 C36 C38 108.2(2) yes
C37 C36 C38 107.8(3) yes
C34 C36 C39 111.0(2) yes
C37 C36 C39 108.7(3) yes
C38 C36 C39 109.9(4) yes
C36 C37 H371 109.7 no
C36 C37 H373 110.2 no
H371 C37 H373 110.6 no
C36 C37 H372 110.0 no
H371 C37 H372 108.0 no
H373 C37 H372 108.4 no
C36 C38 H381 112.0 no
C36 C38 H382 110.6 no
H381 C38 H382 108.1 no
C36 C38 H383 111.4 no
H381 C38 H383 107.8 no
H382 C38 H383 106.7 no
C36 C39 H391 109.4 no
C36 C39 H392 109.7 no
H391 C39 H392 110.6 no
C36 C39 H393 107.7 no
H391 C39 H393 109.2 no
H392 C39 H393 110.2 no
C32 C40 O41 120.8(2) yes
C32 C40 N42 118.4(2) yes
O41 C40 N42 120.8(2) yes
C40 N42 C43 120.0(2) yes
C40 N42 H421 120.6 no
C43 N42 H421 119.3 no
N42 C43 C44 111.4(2) yes
N42 C43 H431 108.7 no
C44 C43 H431 109.5 no
N42 C43 H432 109.5 no
C44 C43 H432 109.4 no
H431 C43 H432 108.2 no
C43 C44 O2 108.0(2) yes
C43 C44 H442 109.9 no
O2 C44 H442 109.7 no
C43 C44 H441 109.7 no
O2 C44 H441 108.9 no
H442 C44 H441 110.6 no
C23 C45 C46 120.4(2) yes
C23 C45 H451 120.0 no
C46 C45 H451 119.6 no
C45 C46 C20 120.2(2) yes
C45 C46 H461 120.4 no
C20 C46 H461 119.4 no
C6 C47 C48 120.7(2) yes
C6 C47 H471 118.8 no
C48 C47 H471 120.5 no
C3 C48 C47 120.2(2) yes
C3 C48 H481 119.9 no
C47 C48 H481 119.9 no
C58 N57 C62 121.9(2) yes
C58 N57 C83 118.9(2) yes
C62 N57 C83 119.2(2) yes
N57 C58 C59 120.7(2) yes
N57 C58 H581 118.7 no
C59 C58 H581 120.6 no
C58 C59 C60 118.3(2) yes
C58 C59 C72 120.4(2) yes
C60 C59 C72 121.3(2) yes
C59 C60 C61 120.3(2) yes
C59 C60 H601 119.3 no
C61 C60 H601 120.4 no
C60 C61 C62 118.8(2) yes
C60 C61 C63 119.9(2) yes
C62 C61 C63 121.3(2) yes
C61 C62 N57 120.0(2) yes
C61 C62 H621 120.6 no
N57 C62 H621 119.4 no
C61 C63 N64 123.0(2) yes
C61 C63 C67 128.7(2) yes
N64 C63 C67 108.3(2) yes
C63 N64 N65 108.6(2) yes
N64 N65 N66 107.3(2) yes
C201 N66 N65 121.1(2) yes
C201 N66 C67 127.8(3) yes
N65 N66 C67 111.0(2) yes
C63 C67 N66 104.9(2) yes
C63 C67 H671 127.7 no
N66 C67 H671 127.4 no
C59 C72 N73 121.6(2) yes
C59 C72 C76 129.4(2) yes
N73 C72 C76 108.8(2) yes
C72 N73 N74 108.3(2) yes
N73 N74 N75 107.1(2) yes
N74 N75 C76 110.9(2) yes
N74 N75 C77 119.7(2) yes
C76 N75 C77 129.3(2) yes
C72 C76 N75 104.8(2) yes
C72 C76 H761 128.4 no
N75 C76 H761 126.7 no
N75 C77 C78 111.9(2) yes
N75 C77 H772 108.3 no
C78 C77 H772 107.5 no
N75 C77 H771 109.4 no
C78 C77 H771 109.7 no
H772 C77 H771 110.1 no
C77 C78 C79 112.9(2) yes
C77 C78 H781 109.6 no
C79 C78 H781 109.0 no
C77 C78 H782 107.9 no
C79 C78 H782 109.3 no
H781 C78 H782 108.0 no
C78 C79 C80 113.0(2) yes
C78 C79 H792 106.3 no
C80 C79 H792 108.3 no
C78 C79 H791 109.2 no
C80 C79 H791 109.6 no
H792 C79 H791 110.4 no
C79 C80 C81 114.0(3) yes
C79 C80 H802 109.0 no
C81 C80 H802 107.8 no
C79 C80 H801 108.8 no
C81 C80 H801 106.8 no
H802 C80 H801 110.4 no
C80 C81 C82 112.4(3) yes
C80 C81 H811 109.1 no
C82 C81 H811 108.7 no
C80 C81 H812 108.4 no
C82 C81 H812 106.2 no
H811 C81 H812 112.1 no
C81 C82 H823 110.0 no
C81 C82 H822 110.0 no
H823 C82 H822 110.0 no
C81 C82 H821 109.5 no
H823 C82 H821 108.9 no
H822 C82 H821 108.3 no
N57 C83 H833 108.3 no
N57 C83 H832 105.8 no
H833 C83 H832 111.3 no
N57 C83 H831 108.3 no
H833 C83 H831 111.8 no
H832 C83 H831 111.0 no
C103 C102 C104 117.0(5) yes
C103 C102 O101 121.0(5) yes
C104 C102 O101 122.0(5) yes
C112 C113 H1131 110.7 no
C112 C113 H1132 108.9 no
H1131 C113 H1132 109.5 no
C112 C113 H1133 108.8 no
H1131 C113 H1133 109.5 no
H1132 C113 H1133 109.5 no
C102 C103 H1031 107.7 no
C102 C103 H1033 109.1 no
H1031 C103 H1033 113.9 no
C102 C103 H1032 109.4 no
H1031 C103 H1032 108.4 no
H1033 C103 H1032 108.2 no
C113 C112 O111 123.1(6) yes
C113 C112 C114 117.4(5) yes
O111 C112 C114 119.5(6) yes
C102 C104 H1041 108.2 no
C102 C104 H1042 109.7 no
H1041 C104 H1042 109.8 no
C102 C104 H1043 109.7 no
H1041 C104 H1043 110.2 no
H1042 C104 H1043 109.3 no
C112 C114 H1143 108.1 no
C112 C114 H1142 108.7 no
H1143 C114 H1142 109.5 no
C112 C114 H1141 110.8 no
H1143 C114 H1141 109.5 no
H1142 C114 H1141 110.3 no
C122 O123 C124 104.9(7) yes
O123 C122 C121 113.7(7) yes
O123 C122 H1222 107.5 no
C121 C122 H1222 107.1 no
O123 C122 H1221 109.9 no
C121 C122 H1221 108.8 no
H1222 C122 H1221 109.7 no
O123 C124 C125 107.5(8) yes
O123 C124 H1241 111.3 no
C125 C124 H1241 108.4 no
O123 C124 H1242 111.6 no
C125 C124 H1242 108.9 no
H1241 C124 H1242 109.0 no
C124 C125 H1252 110.9 no
C124 C125 H1251 107.6 no
H1252 C125 H1251 109.8 no
C124 C125 H1253 109.0 no
H1252 C125 H1253 110.0 no
H1251 C125 H1253 109.6 no
C122 C121 H1212 107.7 no
C122 C121 H1211 103.7 no
H1212 C121 H1211 112.6 no
C122 C121 H1213 103.5 no
H1212 C121 H1213 113.8 no
H1211 C121 H1213 114.4 no
C201 C302 C303 113.2(3) yes
C201 C302 H3022 108.2 no
C303 C302 H3022 110.3 no
C201 C302 H3021 108.6 no
C303 C302 H3021 107.9 no
H3022 C302 H3021 108.6 no
C302 C303 C304 112.2(4) yes
C302 C303 H3031 108.3 no
C304 C303 H3031 107.6 no
C302 C303 H3032 110.0 no
C304 C303 H3032 109.8 no
H3031 C303 H3032 108.9 no
C303 C304 C305 112.6(5) yes
C303 C304 H3042 109.7 no
C305 C304 H3042 109.9 no
C303 C304 H3041 107.8 no
C305 C304 H3041 108.0 no
H3042 C304 H3041 108.7 no
C206 C205 C204 108.1(7) yes
C206 C205 H2052 110.5 no
C204 C205 H2052 105.0 no
C206 C205 H2051 110.7 no
C204 C205 H2051 112.7 no
H2052 C205 H2051 109.7 no
C305 C306 H3061 108.4 no
C305 C306 H3063 108.2 no
H3061 C306 H3063 111.8 no
C305 C306 H3062 104.9 no
H3061 C306 H3062 111.8 no
H3063 C306 H3062 111.4 no
C203 C202 C201 110.7(7) yes
C203 C202 H2021 110.2 no
C201 C202 H2021 109.2 no
C203 C202 H2022 109.6 no
C201 C202 H2022 107.8 no
H2021 C202 H2022 109.3 no

loop_
_geom_bond_atom_site_label_1
_geom_bond_atom_site_label_2
_geom_bond_distance
_geom_bond_publ_flag
C201 N66 1.471(4) yes
C201 C202 1.443(11) yes
C201 H2013 0.950 no
C201 H2014 0.950 no
C203 C204 1.516(15) yes
C203 C202 1.484(14) yes
C203 H2031 0.972 no
C203 H2032 0.975 no
C204 C205 1.484(14) yes
C204 H2042 0.978 no
C204 H2041 0.971 no
C305 C304 1.513(9) yes
C305 C306 1.554(9) yes
C305 H3052 0.973 no
C305 H3051 0.969 no
C206 C205 1.573(15) yes
C206 H2061 0.959 no
C206 H2063 0.960 no
C206 H2062 0.959 no
O2 C3 1.381(3) yes
O2 C44 1.430(3) yes
C3 C4 1.384(4) yes
C3 C48 1.389(4) yes
C4 C5 1.382(4) yes
C4 H41 0.936 no
C5 C6 1.390(4) yes
C5 H51 0.926 no
C6 O7 1.377(3) yes
C6 C47 1.385(4) yes
O7 C8 1.421(3) yes
C8 C9 1.500(4) yes
C8 H82 0.964 no
C8 H81 0.979 no
C9 O10 1.411(3) yes
C9 H91 0.971 no
C9 H92 0.966 no
O10 C11 1.422(3) yes
C11 C12 1.477(4) yes
C11 H112 0.986 no
C11 H111 0.969 no
C12 O13 1.417(4) yes
C12 H122 0.978 no
C12 H121 0.986 no
O13 C14 1.416(4) yes
C14 C15 1.483(4) yes
C14 H141 0.988 no
C14 H142 0.980 no
C15 O16 1.414(3) yes
C15 H152 0.979 no
C15 H151 0.979 no
O16 C17 1.416(3) yes
C17 C18 1.499(4) yes
C17 H172 0.983 no
C17 H171 0.978 no
C18 O19 1.429(3) yes
C18 H181 0.976 no
C18 H182 0.978 no
O19 C20 1.377(3) yes
C20 C21 1.390(3) yes
C20 C46 1.382(4) yes
C21 C22 1.380(4) yes
C21 H211 0.943 no
C22 C23 1.392(4) yes
C22 H221 0.961 no
C23 O24 1.375(3) yes
C23 C45 1.381(4) yes
O24 C25 1.428(3) yes
C25 C26 1.504(3) yes
C25 H252 0.991 no
C25 H251 0.982 no
C26 N27 1.456(3) yes
C26 H262 0.983 no
C26 H261 0.976 no
N27 C28 1.343(3) yes
N27 H271 0.862 no
C28 O29 1.228(3) yes
C28 C30 1.505(3) yes
C30 C31 1.394(3) yes
C30 C35 1.393(3) yes
C31 C32 1.394(3) yes
C31 H311 0.950 no
C32 C33 1.393(3) yes
C32 C40 1.502(3) yes
C33 C34 1.389(3) yes
C33 H331 0.936 no
C34 C35 1.394(3) yes
C34 C36 1.537(3) yes
C35 H351 0.949 no
C36 C37 1.513(4) yes
C36 C38 1.510(4) yes
C36 C39 1.512(4) yes
C37 H371 0.966 no
C37 H373 0.951 no
C37 H372 0.977 no
C38 H381 0.966 no
C38 H382 0.960 no
C38 H383 0.964 no
C39 H391 0.970 no
C39 H392 0.959 no
C39 H393 0.969 no
C40 O41 1.231(3) yes
C40 N42 1.340(3) yes
N42 C43 1.459(3) yes
N42 H421 0.867 no
C43 C44 1.502(4) yes
C43 H431 0.969 no
C43 H432 0.962 no
C44 H442 0.976 no
C44 H441 0.970 no
C45 C46 1.390(4) yes
C45 H451 0.942 no
C46 H461 0.942 no
C47 C48 1.378(4) yes
C47 H471 0.946 no
C48 H481 0.937 no
N57 C58 1.344(3) yes
N57 C62 1.347(3) yes
N57 C83 1.483(3) yes
C58 C59 1.383(4) yes
C58 H581 0.933 no
C59 C60 1.393(3) yes
C59 C72 1.461(3) yes
C60 C61 1.391(3) yes
C60 H601 0.952 no
C61 C62 1.386(4) yes
C61 C63 1.463(3) yes
C62 H621 0.939 no
C63 N64 1.362(3) yes
C63 C67 1.366(4) yes
N64 N65 1.313(3) yes
N65 N66 1.340(4) yes
N66 C67 1.340(4) yes
C67 H671 0.937 no
C72 N73 1.360(3) yes
C72 C76 1.363(4) yes
N73 N74 1.318(3) yes
N74 N75 1.347(3) yes
N75 C76 1.340(3) yes
N75 C77 1.459(4) yes
C76 H761 0.929 no
C77 C78 1.495(4) yes
C77 H772 0.990 no
C77 H771 0.983 no
C78 C79 1.532(4) yes
C78 H781 0.968 no
C78 H782 0.973 no
C79 C80 1.513(4) yes
C79 H792 0.979 no
C79 H791 0.973 no
C80 C81 1.518(5) yes
C80 H802 0.974 no
C80 H801 0.998 no
C81 C82 1.520(5) yes
C81 H811 0.989 no
C81 H812 0.972 no
C82 H823 0.966 no
C82 H822 0.970 no
C82 H821 0.975 no
C83 H833 0.955 no
C83 H832 0.959 no
C83 H831 0.951 no
C102 C103 1.455(7) yes
C102 C104 1.497(6) yes
C102 O101 1.191(7) yes
C113 C112 1.428(7) yes
C113 H1131 0.950 no
C113 H1132 0.950 no
C113 H1133 0.950 no
C103 H1031 0.957 no
C103 H1033 0.950 no
C103 H1032 0.952 no
C112 O111 1.178(7) yes
C112 C114 1.470(7) yes
C104 H1041 0.965 no
C104 H1042 0.956 no
C104 H1043 0.954 no
C114 H1143 0.986 no
C114 H1142 0.980 no
C114 H1141 0.981 no
O123 C122 1.401(8) yes
O123 C124 1.442(9) yes
C122 C121 1.517(9) yes
C122 H1222 0.964 no
C122 H1221 0.959 no
C124 C125 1.475(9) yes
C124 H1241 0.962 no
C124 H1242 0.967 no
C125 H1252 0.970 no
C125 H1251 0.973 no
C125 H1253 0.970 no
C121 H1212 1.151 no
C121 H1211 1.111 no
C121 H1213 1.120 no
C302 C303 1.545(7) yes
C302 H3022 0.972 no
C302 H3021 0.964 no
C303 C304 1.528(8) yes
C303 H3031 0.988 no
C303 H3032 0.972 no
C304 H3042 0.967 no
C304 H3041 0.974 no
C205 H2052 0.975 no
C205 H2051 0.968 no
C306 H3061 1.034 no
C306 H3063 1.032 no
C306 H3062 1.038 no
C202 H2021 0.971 no
C202 H2022 0.978 no

loop_
_geom_hbond_atom_site_label_D
_geom_hbond_atom_site_label_H
_geom_hbond_atom_site_label_A
_geom_hbond_site_symmetry_A
_geom_hbond_angle_DHA
_geom_hbond_distance_DH
_geom_hbond_distance_HA
_geom_hbond_distance_DA
_geom_hbond_publ_flag
C15 H151 C122 2_566 168.2(2) 0.979 2.571 3.535(7) yes
C58 H581 O41 4_546 129.97(7) 0.933 2.534 3.215(7) yes
C80 H802 C125 4_546 123.6(4) 0.974 2.506 3.151(7) yes
C83 H833 O16 . 157.48(8) 0.955 2.467 3.369(7) yes
C83 H832 O10 . 146.94(7) 0.959 2.569 3.413(7) yes
C83 H831 O41 4_546 149.78(8) 0.951 2.463 3.319(7) yes
C125 H1031 O123 . 130.5(11) 0.796 1.757 2.353(7) yes
C103 H1032 C122 . 124.1(3) 0.952 2.143 2.791(7) yes
C104 H1043 O111 . 138.8(2) 0.954 2.433 3.213(7) yes
C114 H1143 O123 . 137.4(4) 0.986 1.631 2.449(7) yes
C103 H1241 C104 . 129.3(9) 1.157 1.620 2.517(7) yes
O101 H1242 C103 . 123.1(10) 1.147 1.471 2.307(7) yes
O101 H1242 O123 . 154.4(9) 1.147 2.011 3.085(7) yes
O101 H1242 C122 . 149.2(8) 1.147 2.467 3.502(7) yes
C124 H1242 O101 . 144.1(7) 0.967 1.147 2.012(7) yes
C125 H1251 C80 4_556 132.9(5) 0.973 2.407 3.151(7) yes
C112 H1212 C113 . 122.1(14) 0.760 0.871 1.428(7) yes
C113 H1212 C114 . 132.8(10) 0.871 1.801 2.476(7) yes
C113 H1212 C122 . 127.0(10) 0.871 2.165 2.778(7) yes
C113 H1212 C121 . 137.4(8) 0.871 1.151 1.886(7) yes
